data_7710413
loop_
_publ_author_name
'Clutterbuck, Katelyn M.'
'Abrahams, Brendan F.'
'Hudson, Timothy A.'
'van Koeverden, Martin P.'

_publ_section_title
;
 Mixed valency in a neutral 1D Fe-chloranilate coordination polymer.
;
_journal_issue 24
_journal_name_full 'Dalton transactions (Cambridge, England : 2003)'
_journal_page_first 9199
_journal_page_last 9205
_journal_paper_doi 10.1039/d1dt04368d
_journal_volume 51
_journal_year 2022
_chemical_formula_moiety 'C26 H16 F2 N4 O4 Zn'
_chemical_formula_sum 'C26 H16 F2 N4 O4 Zn'
_chemical_formula_weight 551.80
_space_group_crystal_system monoclinic
_space_group_IT_number 15
_space_group_name_Hall '-I 2ya'
_space_group_name_H-M_alt 'I 1 2/a 1'
_atom_sites_solution_hydrogens geom
_atom_sites_solution_primary dual
_audit_creation_date 2021-04-27
_audit_creation_method
;
Olex2 1.3
(compiled 2020.11.12 svn.r5f609507 for OlexSys, GUI svn.r6272)
;
_audit_update_record
;
2021-12-29 deposited with the CCDC.	2022-06-07 downloaded from the CCDC.
;
_cell_angle_alpha 90
_cell_angle_beta 97.072(2)
_cell_angle_gamma 90
_cell_formula_units_Z 4
_cell_length_a 16.3388(4)
_cell_length_b 9.7015(2)
_cell_length_c 13.8237(3)
_cell_measurement_reflns_used 5086
_cell_measurement_temperature 100
_cell_measurement_theta_max 77.2430
_cell_measurement_theta_min 5.2560
_cell_volume 2174.54(8)
_computing_cell_refinement 'CrysAlisPro 1.171.40.53a (Rigaku OD, 2019)'
_computing_data_collection 'CrysAlisPro 1.171.40.53a (Rigaku OD, 2019)'
_computing_data_reduction 'CrysAlisPro 1.171.40.53a (Rigaku OD, 2019)'
_computing_molecular_graphics 'Olex2 1.3 (Dolomanov et al., 2009)'
_computing_publication_material 'Olex2 1.3 (Dolomanov et al., 2009)'
_computing_structure_refinement 'SHELXL 2018/3 (Sheldrick, 2015)'
_computing_structure_solution 'SHELXT 2018/2 (Sheldrick, 2018)'
_diffrn_ambient_environment air
_diffrn_ambient_temperature 100
_diffrn_detector 'CCD plate'
_diffrn_detector_area_resol_mean 10.0000
_diffrn_detector_type HyPix
_diffrn_measured_fraction_theta_full 0.996
_diffrn_measured_fraction_theta_max 0.950
_diffrn_measurement_details
;
List of Runs (angles in degrees, time in seconds):

  # Type    Start    End  Width  t~exp~   \w     \q     \k     \f   Frames
#--------------------------------------------------------------------------
  1  \w     51.00  77.00   0.50    0.52    --   47.57  51.00  91.00   52
  2  \w     94.00 124.00   0.50    2.00    --  107.75  51.00  91.00   60
  3  \w    137.00 171.00   0.50    2.00    --  107.75  51.00  91.00   68
  4  \w    137.00 176.00   0.50    2.00    --  107.75  30.00   0.00   78
  5  \w     97.00 130.00   0.50    2.00    --  107.75  30.00   0.00   66
  6  \w    147.00 173.00   0.50    2.00    --  107.75  45.00-150.00   52
  7  \w    103.00 144.00   0.50    2.00    --  107.75  45.00-150.00   82
  8  \w     40.00  67.00   0.50    2.00    --  107.75 -61.00 150.00   54
  9  \w     37.00  63.00   0.50    2.00    --  107.75 -61.00  90.00   52
 10  \w     40.00  69.00   0.50    2.00    --  107.75 -61.00  60.00   58
 11  \w     37.00  91.00   0.50    2.00    --  107.75 -77.00   0.00  108
 12  \w     35.00  91.00   0.50    2.00    --  107.75 -77.00 -90.00  112
 13  \w     40.00  69.00   0.50    2.00    --  107.75 -61.00-150.00   58
 14  \w    110.00 136.00   0.50    2.00    --  107.75 125.00 -60.00   52
 15  \w    145.00 170.00   0.50    2.00    --  107.75 125.00 -60.00   50
 16  \w     -7.00  27.00   0.50    0.52    --   47.57 -19.00 120.00   68
 17  \w    -19.00   7.00   0.50    0.52    --   47.57 -51.00 -54.00   52
 18  \w     15.00  42.00   0.50    0.52    --   47.57 -51.00 -54.00   54
 19  \w    -57.00  25.00   0.50    0.52    --  -47.57  51.00  91.00  164
 20  \w    -42.00 -16.00   0.50    2.00    --  -86.25  45.00  60.00   52
 21  \w    -42.00 -16.00   0.50    2.00    --  -86.25  51.00  91.00   52
 22  \w    -50.00 -17.00   0.50    2.00    --  -86.25  45.00  30.00   66
 23  \w    -50.00 -20.00   0.50    2.00    --  -86.25  45.00 -90.00   60
 24  \w    -37.00 -12.00   0.50    2.00    --  -86.25  30.00-120.00   50
 25  \w    -50.00 -15.00   0.50    2.00    --  -86.25  45.00-180.00   70
 26  \w   -156.00 -72.00   0.50    2.00    --  -86.25 -51.00 -54.00  168
 27  \w   -118.00 -35.00   0.50    0.52    --  -47.57 -51.00 -54.00  166
;
_diffrn_measurement_device 'four-circle diffractometer'
_diffrn_measurement_device_type 'XtaLAB Synergy, Dualflex, HyPix'
_diffrn_measurement_method '\w scans'
_diffrn_orient_matrix_type 'CrysAlisPro convention (1999,Acta A55,543-557)'
_diffrn_orient_matrix_UB_11 -0.0741485000
_diffrn_orient_matrix_UB_12 -0.0935448000
_diffrn_orient_matrix_UB_13 -0.0342277000
_diffrn_orient_matrix_UB_21 -0.0096218000
_diffrn_orient_matrix_UB_22 -0.0336796000
_diffrn_orient_matrix_UB_23 0.1068849000
_diffrn_orient_matrix_UB_31 -0.0586109000
_diffrn_orient_matrix_UB_32 0.1238711000
_diffrn_orient_matrix_UB_33 0.0033095000
_diffrn_radiation_monochromator mirror
_diffrn_radiation_probe x-ray
_diffrn_radiation_type 'Cu K\a'
_diffrn_radiation_wavelength 1.54184
_diffrn_reflns_av_R_equivalents 0.0486
_diffrn_reflns_av_unetI/netI 0.0408
_diffrn_reflns_Laue_measured_fraction_full 0.996
_diffrn_reflns_Laue_measured_fraction_max 0.950
_diffrn_reflns_limit_h_max 18
_diffrn_reflns_limit_h_min -20
_diffrn_reflns_limit_k_max 12
_diffrn_reflns_limit_k_min -11
_diffrn_reflns_limit_l_max 17
_diffrn_reflns_limit_l_min -17
_diffrn_reflns_number 7724
_diffrn_reflns_point_group_measured_fraction_full 0.996
_diffrn_reflns_point_group_measured_fraction_max 0.950
_diffrn_reflns_theta_full 67.684
_diffrn_reflns_theta_max 77.590
_diffrn_reflns_theta_min 5.313
_diffrn_source 'micro-focus sealed X-ray tube'
_diffrn_source_type 'PhotonJet (Cu) X-ray Source'
_exptl_absorpt_coefficient_mu 2.123
_exptl_absorpt_correction_T_max 1.000
_exptl_absorpt_correction_T_min 0.783
_exptl_absorpt_correction_type gaussian
_exptl_absorpt_process_details
;
CrysAlisPro 1.171.40.53a (Rigaku Oxford Diffraction, 2019)
Numerical absorption correction based on gaussian integration over
			a multifaceted crystal model
Empirical absorption correction using spherical harmonics,
 implemented in SCALE3 ABSPACK scaling algorithm.
;
_exptl_crystal_colour purple
_exptl_crystal_density_diffrn 1.685
_exptl_crystal_description needle
_exptl_crystal_F_000 1120
_exptl_crystal_size_max 0.131
_exptl_crystal_size_mid 0.045
_exptl_crystal_size_min 0.044
_refine_diff_density_max 0.701
_refine_diff_density_min -0.608
_refine_diff_density_rms 0.085
_refine_ls_extinction_method none
_refine_ls_goodness_of_fit_ref 1.088
_refine_ls_hydrogen_treatment constr
_refine_ls_matrix_type full
_refine_ls_number_parameters 168
_refine_ls_number_reflns 2207
_refine_ls_number_restraints 0
_refine_ls_restrained_S_all 1.088
_refine_ls_R_factor_all 0.0463
_refine_ls_R_factor_gt 0.0421
_refine_ls_shift/su_max 0.000
_refine_ls_shift/su_mean 0.000
_refine_ls_structure_factor_coef Fsqd
_refine_ls_weighting_details 'w=1/[\s^2^(Fo^2^)+(0.0853P)^2^+1.1250P] where P=(Fo^2^+2Fc^2^)/3'
_refine_ls_weighting_scheme calc
_refine_ls_wR_factor_gt 0.1172
_refine_ls_wR_factor_ref 0.1251
_reflns_Friedel_coverage 0.000
_reflns_number_gt 2004
_reflns_number_total 2207
_reflns_threshold_expression 'I > 2\s(I)'
_cod_data_source_file d1dt04368d2.cif
_cod_data_source_block kcb38-44-12abs
_cod_depositor_comments 'Adding full bibliography for 7710412--7710415.cif.'
_cod_database_code 7710413
_shelx_shelxl_version_number 2018/3
_chemical_oxdiff_formula 'Zn1 C16 N2 F2 O4'
_chemical_oxdiff_usercomment 'Zn fan 4,4 bpy from MeOH H2O'
_shelx_space_group_comment
;
The symmetry employed for this shelxl refinement is uniquely defined
by the following loop, which should always be used as a source of
symmetry information in preference to the above space-group names.
They are only intended as comments.
;
_reflns_odcompleteness_completeness 99.38
_reflns_odcompleteness_iscentric 1
_reflns_odcompleteness_theta 67.62
_olex2_refinement_description
;
1. Fixed Uiso
 At 1.2 times of:
  All C(H) groups
2.a Aromatic/amide H refined with riding coordinates:
 C12(H12), C10(H10), C11(H11), C9(H9), C17(H17), C15(H15), C18(H18), C16(H16)
;
_olex2_submission_special_instructions 'No special instructions were received'
_oxdiff_exptl_absorpt_empirical_details
;
Empirical correction (ABSPACK) includes:
- Absorption correction using spherical harmonics
- Frame scaling
;
_oxdiff_exptl_absorpt_empirical_full_max 1.547
_oxdiff_exptl_absorpt_empirical_full_min 0.741

loop_
_space_group_symop_operation_xyz
'x, y, z'
'-x+1/2, y, -z'
'x+1/2, y+1/2, z+1/2'
'-x+1, y+1/2, -z+1/2'
'-x, -y, -z'
'x-1/2, -y, z'
'-x+1/2, -y+1/2, -z+1/2'
'x, -y+1/2, z+1/2'

loop_
_atom_site_label
_atom_site_type_symbol
_atom_site_fract_x
_atom_site_fract_y
_atom_site_fract_z
_atom_site_U_iso_or_equiv
_atom_site_adp_type
_atom_site_occupancy
_atom_site_site_symmetry_order
_atom_site_calc_flag
_atom_site_refinement_flags_posn
_atom_site_refinement_flags_adp
_atom_site_refinement_flags_occupancy
_atom_site_disorder_assembly
_atom_site_disorder_group
Zn1 Zn 0.750000 0.53655(4) 0.500000 0.02952(18) Uani 1 2 d S T P . .
F5 F 0.90013(8) 0.86852(16) 0.32252(10) 0.0452(4) Uani 1 1 d . . . . .
O7 O 0.81997(10) 0.93550(17) 0.13983(11) 0.0359(4) Uani 1 1 d . . . . .
O2 O 0.82025(9) 0.68494(17) 0.43046(11) 0.0360(4) Uani 1 1 d . . . . .
N8 N 0.66503(11) 0.38108(19) 0.53158(13) 0.0319(4) Uani 1 1 d . . . . .
C13 C 0.54547(14) 0.2050(2) 0.59274(15) 0.0338(5) Uani 1 1 d . . . . .
C14 C 0.48037(14) 0.1195(2) 0.62753(16) 0.0349(5) Uani 1 1 d . . . . .
C3 C 0.79068(13) 0.7191(2) 0.34551(15) 0.0305(4) Uani 1 1 d . . . . .
C6 C 0.79116(13) 0.8490(2) 0.19490(15) 0.0302(4) Uani 1 1 d . . . . .
C12 C 0.62684(14) 0.2012(2) 0.63602(16) 0.0361(5) Uani 1 1 d . . . . .
H12 H 0.642777 0.139712 0.686460 0.043 Uiso 1 1 calc R U . . .
C4 C 0.82656(13) 0.8118(2) 0.28648(15) 0.0334(5) Uani 1 1 d . . . . .
N19 N 0.35774(16) -0.0443(3) 0.6965(2) 0.0550(6) Uani 1 1 d . . . . .
C10 C 0.52606(14) 0.2962(2) 0.51462(16) 0.0368(5) Uani 1 1 d . . . . .
H10 H 0.473000 0.299068 0.481430 0.044 Uiso 1 1 calc R U . . .
C11 C 0.68397(14) 0.2897(2) 0.60336(17) 0.0357(5) Uani 1 1 d . . . . .
H11 H 0.738253 0.285488 0.632791 0.043 Uiso 1 1 calc R U . . .
C9 C 0.58696(14) 0.3818(2) 0.48767(16) 0.0360(5) Uani 1 1 d . . . . .
H9 H 0.573194 0.443121 0.436518 0.043 Uiso 1 1 calc R U . . .
C17 C 0.48245(16) 0.0880(3) 0.72623(18) 0.0429(5) Uani 1 1 d . . . . .
H17 H 0.524905 0.120734 0.771357 0.051 Uiso 1 1 calc R U . . .
C15 C 0.41497(17) 0.0671(3) 0.56532(19) 0.0457(6) Uani 1 1 d . . . . .
H15 H 0.410392 0.085815 0.498888 0.055 Uiso 1 1 calc R U . . .
C18 C 0.42061(18) 0.0074(3) 0.7559(2) 0.0498(6) Uani 1 1 d . . . . .
H18 H 0.422979 -0.012168 0.822038 0.060 Uiso 1 1 calc R U . . .
C16 C 0.3567(2) -0.0129(4) 0.6026(2) 0.0573(8) Uani 1 1 d . . . . .
H16 H 0.313613 -0.047384 0.559157 0.069 Uiso 1 1 calc R U . . .

loop_
_atom_site_aniso_label
_atom_site_aniso_U_11
_atom_site_aniso_U_22
_atom_site_aniso_U_33
_atom_site_aniso_U_23
_atom_site_aniso_U_13
_atom_site_aniso_U_12
Zn1 0.0343(3) 0.0317(3) 0.0232(2) 0.000 0.00603(16) 0.000
F5 0.0410(8) 0.0547(9) 0.0376(7) 0.0085(6) -0.0042(6) -0.0175(6)
O7 0.0399(8) 0.0400(8) 0.0275(7) 0.0083(6) 0.0036(6) -0.0095(7)
O2 0.0399(8) 0.0417(9) 0.0258(7) 0.0064(6) 0.0018(6) -0.0068(6)
N8 0.0356(9) 0.0330(9) 0.0282(8) 0.0007(7) 0.0087(7) -0.0014(7)
C13 0.0389(11) 0.0340(11) 0.0294(10) -0.0003(8) 0.0081(8) -0.0006(8)
C14 0.0402(11) 0.0336(11) 0.0322(10) 0.0041(9) 0.0095(8) 0.0018(9)
C3 0.0346(10) 0.0301(10) 0.0264(9) 0.0011(8) 0.0028(8) -0.0001(8)
C6 0.0344(10) 0.0295(10) 0.0272(9) 0.0007(8) 0.0059(8) -0.0004(8)
C12 0.0402(11) 0.0361(11) 0.0319(10) 0.0049(9) 0.0043(9) 0.0014(9)
C4 0.0320(10) 0.0379(11) 0.0299(10) 0.0008(8) 0.0023(8) -0.0076(8)
N19 0.0515(14) 0.0602(16) 0.0555(15) 0.0142(11) 0.0158(11) -0.0098(10)
C10 0.0350(11) 0.0436(12) 0.0316(11) 0.0052(9) 0.0025(8) -0.0017(9)
C11 0.0346(11) 0.0362(11) 0.0365(11) 0.0024(9) 0.0055(8) 0.0002(9)
C9 0.0377(11) 0.0398(12) 0.0308(10) 0.0066(9) 0.0052(8) -0.0010(9)
C17 0.0467(13) 0.0480(14) 0.0349(12) 0.0039(11) 0.0091(10) -0.0014(11)
C15 0.0488(14) 0.0535(14) 0.0343(12) 0.0084(11) 0.0035(10) -0.0098(12)
C18 0.0561(16) 0.0571(15) 0.0388(13) 0.0128(12) 0.0166(11) 0.0001(13)
C16 0.0530(17) 0.0609(17) 0.0564(17) 0.0112(14) 0.0007(13) -0.0193(14)

loop_
_atom_type_symbol
_atom_type_description
_atom_type_scat_dispersion_real
_atom_type_scat_dispersion_imag
_atom_type_scat_source
C C 0.0181 0.0091 'International Tables Vol C Tables 4.2.6.8 and 6.1.1.4'
H H 0.0000 0.0000 'International Tables Vol C Tables 4.2.6.8 and 6.1.1.4'
F F 0.0727 0.0534 'International Tables Vol C Tables 4.2.6.8 and 6.1.1.4'
N N 0.0311 0.0180 'International Tables Vol C Tables 4.2.6.8 and 6.1.1.4'
O O 0.0492 0.0322 'International Tables Vol C Tables 4.2.6.8 and 6.1.1.4'
Zn Zn -1.5491 0.6778 'International Tables Vol C Tables 4.2.6.8 and 6.1.1.4'

loop_
_exptl_crystal_face_index_h
_exptl_crystal_face_index_k
_exptl_crystal_face_index_l
_exptl_crystal_face_perp_dist
-7 5 -1 0.0277
1 0 -9 0.0586
7 -5 0 0.0138
8 4 -1 0.0247
-1 1 9 0.0692
-9 -3 1 0.0148
4 -4 5 0.0458
-3 4 -6 0.0425

loop_
_geom_angle_atom_site_label_1
_geom_angle_atom_site_label_2
_geom_angle_atom_site_label_3
_geom_angle
_geom_angle_site_symmetry_1
_geom_angle_site_symmetry_3
_geom_angle_publ_flag
O7 Zn1 O7 165.43(9) 8_565 7_665 ?
O7 Zn1 O2 93.67(6) 7_665 2_656 ?
O7 Zn1 O2 76.43(6) 8_565 2_656 ?
O7 Zn1 O2 93.67(6) 8_565 . ?
O7 Zn1 O2 76.43(6) 7_665 . ?
O2 Zn1 O2 95.52(9) . 2_656 ?
N8 Zn1 O7 89.18(6) 2_656 8_565 ?
N8 Zn1 O7 101.18(7) 2_656 7_665 ?
N8 Zn1 O7 89.18(6) . 7_665 ?
N8 Zn1 O7 101.18(7) . 8_565 ?
N8 Zn1 O2 165.10(6) 2_656 2_656 ?
N8 Zn1 O2 165.11(6) . . ?
N8 Zn1 O2 89.15(7) 2_656 . ?
N8 Zn1 O2 89.15(7) . 2_656 ?
N8 Zn1 N8 89.90(10) 2_656 . ?
C6 O7 Zn1 115.59(13) . 7_665 ?
C3 O2 Zn1 115.51(13) . . ?
C11 N8 Zn1 121.58(15) . . ?
C11 N8 C9 117.31(19) . . ?
C9 N8 Zn1 120.65(15) . . ?
C12 C13 C14 122.3(2) . . ?
C12 C13 C10 117.5(2) . . ?
C10 C13 C14 120.1(2) . . ?
C17 C14 C13 120.7(2) . . ?
C15 C14 C13 122.5(2) . . ?
C15 C14 C17 116.8(2) . . ?
O2 C3 C6 116.34(18) . 7_665 ?
O2 C3 C4 125.2(2) . . ?
C4 C3 C6 118.44(19) . 7_665 ?
O7 C6 C3 116.10(18) . 7_665 ?
O7 C6 C4 125.77(19) . . ?
C4 C6 C3 118.14(18) . 7_665 ?
C13 C12 H12 120.3 . . ?
C11 C12 C13 119.4(2) . . ?
C11 C12 H12 120.3 . . ?
F5 C4 C3 117.65(19) . . ?
F5 C4 C6 118.95(19) . . ?
C6 C4 C3 123.4(2) . . ?
C18 N19 C16 115.5(2) . . ?
C13 C10 H10 120.5 . . ?
C9 C10 C13 119.0(2) . . ?
C9 C10 H10 120.5 . . ?
N8 C11 C12 123.3(2) . . ?
N8 C11 H11 118.3 . . ?
C12 C11 H11 118.3 . . ?
N8 C9 C10 123.4(2) . . ?
N8 C9 H9 118.3 . . ?
C10 C9 H9 118.3 . . ?
C14 C17 H17 120.5 . . ?
C18 C17 C14 119.0(2) . . ?
C18 C17 H17 120.5 . . ?
C14 C15 H15 120.3 . . ?
C16 C15 C14 119.4(2) . . ?
C16 C15 H15 120.3 . . ?
N19 C18 C17 124.6(2) . . ?
N19 C18 H18 117.7 . . ?
C17 C18 H18 117.7 . . ?
N19 C16 C15 124.6(3) . . ?
N19 C16 H16 117.7 . . ?
C15 C16 H16 117.7 . . ?

loop_
_geom_bond_atom_site_label_1
_geom_bond_atom_site_label_2
_geom_bond_distance
_geom_bond_site_symmetry_2
_geom_bond_publ_flag
Zn1 O7 2.1384(16) 8_565 ?
Zn1 O7 2.1384(16) 7_665 ?
Zn1 O2 2.1415(15) 2_656 ?
Zn1 O2 2.1415(15) . ?
Zn1 N8 2.1312(18) . ?
Zn1 N8 2.1312(18) 2_656 ?
F5 C4 1.360(2) . ?
O7 C6 1.262(3) . ?
O2 C3 1.258(3) . ?
N8 C11 1.338(3) . ?
N8 C9 1.343(3) . ?
C13 C14 1.475(3) . ?
C13 C12 1.390(3) . ?
C13 C10 1.402(3) . ?
C14 C17 1.395(3) . ?
C14 C15 1.383(4) . ?
C3 C6 1.534(3) 7_665 ?
C3 C4 1.391(3) . ?
C6 C4 1.374(3) . ?
C12 H12 0.9300 . ?
C12 C11 1.385(3) . ?
N19 C18 1.331(4) . ?
N19 C16 1.332(4) . ?
C10 H10 0.9300 . ?
C10 C9 1.382(3) . ?
C11 H11 0.9300 . ?
C9 H9 0.9300 . ?
C17 H17 0.9300 . ?
C17 C18 1.379(4) . ?
C15 H15 0.9300 . ?
C15 C16 1.376(4) . ?
C18 H18 0.9300 . ?
C16 H16 0.9300 . ?

loop_
_geom_torsion_atom_site_label_1
_geom_torsion_atom_site_label_2
_geom_torsion_atom_site_label_3
_geom_torsion_atom_site_label_4
_geom_torsion
_geom_torsion_site_symmetry_1
_geom_torsion_site_symmetry_2
_geom_torsion_site_symmetry_3
_geom_torsion_site_symmetry_4
_geom_torsion_publ_flag
Zn1 O7 C6 C3 -1.9(2) 7_665 . . 7_665 ?
Zn1 O7 C6 C4 178.20(18) 7_665 . . . ?
Zn1 O2 C3 C6 0.6(2) . . . 7_665 ?
Zn1 O2 C3 C4 -178.90(18) . . . . ?
Zn1 N8 C11 C12 169.78(17) . . . . ?
Zn1 N8 C9 C10 -170.64(18) . . . . ?
O7 C6 C4 F5 -1.7(4) . . . . ?
O7 C6 C4 C3 177.7(2) . . . . ?
O2 C3 C4 F5 1.1(3) . . . . ?
O2 C3 C4 C6 -178.3(2) . . . . ?
C13 C14 C17 C18 -179.8(2) . . . . ?
C13 C14 C15 C16 179.5(3) . . . . ?
C13 C12 C11 N8 0.4(4) . . . . ?
C13 C10 C9 N8 1.1(4) . . . . ?
C14 C13 C12 C11 -176.4(2) . . . . ?
C14 C13 C10 C9 175.7(2) . . . . ?
C14 C17 C18 N19 0.3(5) . . . . ?
C14 C15 C16 N19 0.5(5) . . . . ?
C3 C6 C4 F5 178.38(18) 7_665 . . . ?
C3 C6 C4 C3 -2.2(4) 7_665 . . . ?
C6 C3 C4 F5 -178.37(18) 7_665 . . . ?
C6 C3 C4 C6 2.2(4) 7_665 . . . ?
C12 C13 C14 C17 33.4(3) . . . . ?
C12 C13 C14 C15 -146.7(3) . . . . ?
C12 C13 C10 C9 -3.1(3) . . . . ?
C10 C13 C14 C17 -145.4(2) . . . . ?
C10 C13 C14 C15 34.6(3) . . . . ?
C10 C13 C12 C11 2.4(3) . . . . ?
C11 N8 C9 C10 1.6(3) . . . . ?
C9 N8 C11 C12 -2.4(3) . . . . ?
C17 C14 C15 C16 -0.6(4) . . . . ?
C15 C14 C17 C18 0.2(4) . . . . ?
C18 N19 C16 C15 0.0(5) . . . . ?
C16 N19 C18 C17 -0.4(5) . . . . ?

loop_
_exptl_oxdiff_crystal_face_indexfrac_h
_exptl_oxdiff_crystal_face_indexfrac_k
_exptl_oxdiff_crystal_face_indexfrac_l
_exptl_oxdiff_crystal_face_x
_exptl_oxdiff_crystal_face_y
_exptl_oxdiff_crystal_face_z
-6.5478 4.8686 -0.6065 0.0508 -0.1658 0.9848
0.6608 -0.2753 -8.9491 0.2831 -0.9536 -0.1024
6.5813 -4.8864 0.3152 -0.0417 0.1349 -0.9900
7.8294 4.2453 -0.6165 -0.9566 -0.2842 0.0649
-0.5597 1.2369 8.7773 -0.3746 0.9019 0.2151
-9.4024 -2.9127 0.8469 0.9407 0.2791 0.1931
3.9352 -4.4152 5.0147 -0.0504 0.6468 -0.7610
-3.3538 4.1522 -5.7274 0.0563 -0.7197 0.6920
